data_4064818
loop_
_publ_author_name
'Ate\,sin, T\"ulay A.'
'Kundu, Sabuj'
'Skugrud, Karlyn'
'Lai, Katherine A.'
'Swartz, Brett D.'
'Li, Ting'
'Brennessel, William W.'
'Jones, William D.'

_publ_section_title
;
 Predicting Selectivity in Oxidative Addition of C--S Bonds of Substituted
 Thiophenes to a Platinum(0) Fragment: An Experimental and Theoretical
 Study
;
_journal_issue 17
_journal_name_full Organometallics
_journal_page_first 4578
_journal_paper_doi 10.1021/om200352d
_journal_volume 30
_journal_year 2011
_chemical_formula_moiety 'C19 H38 O P2 Pt S'
_chemical_formula_sum 'C19 H38 O P2 Pt S'
_chemical_formula_weight 571.58
_chemical_name_common Pt(dippe)(CH=COMe-CH=CH-S)
_chemical_name_systematic
; 
 ? 
;
_space_group_IT_number 14
_symmetry_cell_setting monoclinic
_symmetry_space_group_name_Hall '-P 2ybc'
_symmetry_space_group_name_H-M 'P 1 21/c 1'
_atom_sites_solution_hydrogens geom
_atom_sites_solution_primary direct
_atom_sites_solution_secondary difmap
_audit_creation_method SHELXL-97
_cell_angle_alpha 90.00
_cell_angle_beta 101.688(2)
_cell_angle_gamma 90.00
_cell_formula_units_Z 4
_cell_length_a 10.6575(13)
_cell_length_b 14.0741(17)
_cell_length_c 15.3785(18)
_cell_measurement_reflns_used 4003
_cell_measurement_temperature 100.0(1)
_cell_measurement_theta_max 37.59
_cell_measurement_theta_min 2.43
_cell_volume 2258.9(5)
_computing_cell_refinement 'SAINT (Bruker, 2009)'
_computing_data_collection 'APEX2 (Bruker, 2009)'
_computing_data_reduction 'SAINT (Bruker, 2009)'
_computing_molecular_graphics 'SHELXTL (Sheldrick, 2008)'
_computing_publication_material 'SHELXTL (Sheldrick, 2008)'
_computing_structure_refinement 'SHELXL-97 (Sheldrick, 2008)'
_computing_structure_solution 'SIR97 (Altomare et al., 1999)'
_diffrn_ambient_temperature 100.0(1)
_diffrn_measured_fraction_theta_full 0.983
_diffrn_measured_fraction_theta_max 0.983
_diffrn_measurement_device_type 'Bruker SMART APEX II CCD Platform'
_diffrn_measurement_method 'area detector, \w scans per \f'
_diffrn_radiation_monochromator graphite
_diffrn_radiation_source 'fine-focus sealed tube'
_diffrn_radiation_type MoK\a
_diffrn_radiation_wavelength 0.71073
_diffrn_reflns_av_R_equivalents 0.0432
_diffrn_reflns_av_sigmaI/netI 0.0379
_diffrn_reflns_limit_h_max 18
_diffrn_reflns_limit_h_min -18
_diffrn_reflns_limit_k_max 24
_diffrn_reflns_limit_k_min -24
_diffrn_reflns_limit_l_max 26
_diffrn_reflns_limit_l_min -26
_diffrn_reflns_number 53351
_diffrn_reflns_theta_full 37.78
_diffrn_reflns_theta_max 37.78
_diffrn_reflns_theta_min 1.95
_diffrn_standards_number 0
_exptl_absorpt_coefficient_mu 6.450
_exptl_absorpt_correction_T_max 0.7386
_exptl_absorpt_correction_T_min 0.2653
_exptl_absorpt_correction_type multi-scan
_exptl_absorpt_process_details 'SADABS (Sheldrick, 2008)'
_exptl_crystal_colour 'pale yellow'
_exptl_crystal_density_diffrn 1.681
_exptl_crystal_density_method 'not measured'
_exptl_crystal_description needle
_exptl_crystal_F_000 1136
_exptl_crystal_size_max 0.28
_exptl_crystal_size_mid 0.12
_exptl_crystal_size_min 0.05
_refine_diff_density_max 2.753
_refine_diff_density_min -1.261
_refine_diff_density_rms 0.163
_refine_ls_extinction_method none
_refine_ls_goodness_of_fit_ref 1.044
_refine_ls_hydrogen_treatment constr
_refine_ls_matrix_type full
_refine_ls_number_parameters 226
_refine_ls_number_reflns 11926
_refine_ls_number_restraints 0
_refine_ls_restrained_S_all 1.044
_refine_ls_R_factor_all 0.0431
_refine_ls_R_factor_gt 0.0272
_refine_ls_shift/su_max 0.003
_refine_ls_shift/su_mean 0.000
_refine_ls_structure_factor_coef Fsqd
_refine_ls_weighting_details 'calc w=1/[\s^2^(Fo^2^)+(0.0221P)^2^+1.2885P] where P=(Fo^2^+2Fc^2^)/3'
_refine_ls_weighting_scheme calc
_refine_ls_wR_factor_gt 0.0546
_refine_ls_wR_factor_ref 0.0599
_reflns_number_gt 9405
_reflns_number_total 11926
_reflns_threshold_expression >2sigma(I)
_cod_data_source_file om200352d_si_002.cif
_cod_data_source_block jontl28_6B
_cod_database_code 4064818

loop_
_symmetry_equiv_pos_as_xyz
'x, y, z'
'-x, y+1/2, -z+1/2'
'-x, -y, -z'
'x, -y-1/2, z-1/2'

loop_
_atom_site_label
_atom_site_type_symbol
_atom_site_fract_x
_atom_site_fract_y
_atom_site_fract_z
_atom_site_U_iso_or_equiv
_atom_site_adp_type
_atom_site_occupancy
_atom_site_symmetry_multiplicity
_atom_site_calc_flag
_atom_site_refinement_flags
Pt1 Pt 0.211667(7) 0.221160(5) 0.312241(5) 0.01387(2) Uani 1 1 d .
P1 P 0.05518(5) 0.32191(4) 0.25069(4) 0.01677(10) Uani 1 1 d .
P2 P 0.34140(5) 0.30305(4) 0.23551(4) 0.01805(10) Uani 1 1 d .
S1 S 0.37063(5) 0.11214(4) 0.36141(4) 0.01914(10) Uani 1 1 d .
C2 C 0.32483(19) 0.02540(15) 0.42888(14) 0.0180(4) Uani 1 1 d .
H2 H 0.3862 -0.0225 0.4501 0.022 Uiso 1 1 calc R
C3 C 0.21120(19) 0.01883(14) 0.45430(14) 0.0161(3) Uani 1 1 d .
C4 C 0.10571(19) 0.08382(15) 0.43545(14) 0.0167(3) Uani 1 1 d .
H4 H 0.0362 0.0701 0.4636 0.020 Uiso 1 1 calc R
C5 C 0.09152(18) 0.16057(15) 0.38416(13) 0.0151(3) Uani 1 1 d .
H5 H 0.0121 0.1926 0.3803 0.018 Uiso 1 1 calc R
C6 C 0.1217(2) 0.41762(16) 0.19206(16) 0.0220(4) Uani 1 1 d .
H6A H 0.0556 0.4390 0.1409 0.026 Uiso 1 1 calc R
H6B H 0.1442 0.4724 0.2327 0.026 Uiso 1 1 calc R
C7 C 0.2411(2) 0.38583(16) 0.15868(16) 0.0213(4) Uani 1 1 d .
H7A H 0.2925 0.4425 0.1504 0.026 Uiso 1 1 calc R
H7B H 0.2142 0.3547 0.1002 0.026 Uiso 1 1 calc R
C8 C -0.0291(2) 0.38309(17) 0.32829(16) 0.0241(4) Uani 1 1 d .
H8 H -0.0754 0.3330 0.3555 0.029 Uiso 1 1 calc R
C9 C 0.0673(3) 0.4282(2) 0.40403(18) 0.0345(6) Uani 1 1 d .
H9A H 0.0223 0.4525 0.4490 0.052 Uiso 1 1 calc R
H9B H 0.1114 0.4806 0.3808 0.052 Uiso 1 1 calc R
H9C H 0.1302 0.3804 0.4309 0.052 Uiso 1 1 calc R
C10 C -0.1301(3) 0.45460(19) 0.28394(19) 0.0309(5) Uani 1 1 d .
H10A H -0.1732 0.4820 0.3287 0.046 Uiso 1 1 calc R
H10B H -0.1933 0.4223 0.2384 0.046 Uiso 1 1 calc R
H10C H -0.0886 0.5053 0.2564 0.046 Uiso 1 1 calc R
C11 C -0.0748(2) 0.27133(16) 0.16560(15) 0.0209(4) Uani 1 1 d .
H11 H -0.1319 0.3247 0.1391 0.025 Uiso 1 1 calc R
C12 C -0.0213(2) 0.22432(18) 0.09103(17) 0.0262(5) Uani 1 1 d .
H12A H -0.0921 0.1999 0.0458 0.039 Uiso 1 1 calc R
H12B H 0.0354 0.1718 0.1154 0.039 Uiso 1 1 calc R
H12C H 0.0272 0.2712 0.0642 0.039 Uiso 1 1 calc R
C13 C -0.1565(2) 0.1998(2) 0.20511(19) 0.0287(5) Uani 1 1 d .
H13A H -0.2238 0.1744 0.1578 0.043 Uiso 1 1 calc R
H13B H -0.1958 0.2316 0.2496 0.043 Uiso 1 1 calc R
H13C H -0.1021 0.1476 0.2332 0.043 Uiso 1 1 calc R
C14 C 0.4655(2) 0.38077(18) 0.30053(17) 0.0266(5) Uani 1 1 d .
H14 H 0.5043 0.4189 0.2578 0.032 Uiso 1 1 calc R
C15 C 0.4063(3) 0.4498(2) 0.3575(2) 0.0400(7) Uani 1 1 d .
H15A H 0.4740 0.4885 0.3933 0.060 Uiso 1 1 calc R
H15B H 0.3618 0.4139 0.3967 0.060 Uiso 1 1 calc R
H15C H 0.3452 0.4912 0.3189 0.060 Uiso 1 1 calc R
C16 C 0.5725(2) 0.3231(2) 0.35830(19) 0.0335(6) Uani 1 1 d .
H16A H 0.6351 0.3664 0.3932 0.050 Uiso 1 1 calc R
H16B H 0.6148 0.2837 0.3203 0.050 Uiso 1 1 calc R
H16C H 0.5360 0.2823 0.3984 0.050 Uiso 1 1 calc R
C17 C 0.4270(2) 0.23211(18) 0.16506(16) 0.0239(4) Uani 1 1 d .
H17 H 0.4875 0.1894 0.2054 0.029 Uiso 1 1 calc R
C18 C 0.3332(2) 0.1684(2) 0.10278(18) 0.0297(5) Uani 1 1 d .
H18A H 0.3809 0.1250 0.0716 0.044 Uiso 1 1 calc R
H18B H 0.2758 0.2077 0.0594 0.044 Uiso 1 1 calc R
H18C H 0.2826 0.1314 0.1374 0.044 Uiso 1 1 calc R
C19 C 0.5076(3) 0.2914(2) 0.11277(19) 0.0338(6) Uani 1 1 d .
H19A H 0.5513 0.2491 0.0779 0.051 Uiso 1 1 calc R
H19B H 0.5713 0.3282 0.1542 0.051 Uiso 1 1 calc R
H19C H 0.4515 0.3349 0.0728 0.051 Uiso 1 1 calc R
O1 O 0.18149(14) -0.05470(11) 0.50748(11) 0.0197(3) Uani 1 1 d .
C20 C 0.2771(2) -0.12192(17) 0.54110(17) 0.0240(4) Uani 1 1 d .
H20A H 0.2438 -0.1671 0.5794 0.036 Uiso 1 1 calc R
H20B H 0.3521 -0.0892 0.5756 0.036 Uiso 1 1 calc R
H20C H 0.3017 -0.1562 0.4917 0.036 Uiso 1 1 calc R

loop_
_atom_site_aniso_label
_atom_site_aniso_U_11
_atom_site_aniso_U_22
_atom_site_aniso_U_33
_atom_site_aniso_U_23
_atom_site_aniso_U_13
_atom_site_aniso_U_12
Pt1 0.01489(3) 0.01333(3) 0.01344(3) 0.00172(3) 0.00301(2) 0.00071(3)
P1 0.0192(2) 0.0154(2) 0.0164(2) 0.00229(18) 0.00525(18) 0.00388(18)
P2 0.0170(2) 0.0191(2) 0.0183(3) 0.00467(19) 0.00388(19) -0.00096(18)
S1 0.01418(19) 0.0204(2) 0.0231(3) 0.00542(19) 0.00441(17) 0.00081(17)
C2 0.0161(8) 0.0174(9) 0.0202(10) 0.0025(7) 0.0030(7) 0.0012(7)
C3 0.0156(8) 0.0151(8) 0.0172(9) 0.0002(7) 0.0025(6) -0.0004(6)
C4 0.0157(8) 0.0185(9) 0.0166(9) -0.0004(7) 0.0048(7) 0.0009(7)
C5 0.0130(7) 0.0193(9) 0.0133(8) -0.0020(7) 0.0035(6) 0.0008(6)
C6 0.0262(10) 0.0175(9) 0.0226(11) 0.0052(8) 0.0055(8) 0.0036(8)
C7 0.0227(9) 0.0205(10) 0.0210(10) 0.0079(8) 0.0047(8) 0.0020(8)
C8 0.0319(11) 0.0196(10) 0.0234(11) 0.0044(8) 0.0117(9) 0.0097(9)
C9 0.0498(16) 0.0305(13) 0.0231(12) -0.0059(10) 0.0074(11) 0.0127(12)
C10 0.0354(13) 0.0274(12) 0.0336(14) 0.0065(10) 0.0157(11) 0.0160(10)
C11 0.0192(9) 0.0235(10) 0.0189(10) 0.0035(8) 0.0013(7) 0.0037(8)
C12 0.0280(11) 0.0289(12) 0.0212(11) -0.0014(9) 0.0041(8) -0.0026(9)
C13 0.0214(10) 0.0353(13) 0.0292(13) 0.0035(10) 0.0045(9) -0.0026(9)
C14 0.0251(10) 0.0251(11) 0.0281(12) 0.0060(9) 0.0021(9) -0.0077(9)
C15 0.0440(16) 0.0293(14) 0.0421(17) -0.0101(12) -0.0023(13) -0.0053(12)
C16 0.0241(11) 0.0391(15) 0.0332(14) 0.0073(11) -0.0041(10) -0.0086(10)
C17 0.0199(9) 0.0314(12) 0.0222(11) 0.0075(9) 0.0085(8) 0.0044(8)
C18 0.0312(12) 0.0325(13) 0.0279(12) -0.0040(10) 0.0122(10) 0.0038(10)
C19 0.0254(11) 0.0519(17) 0.0269(13) 0.0129(12) 0.0116(9) -0.0002(11)
O1 0.0172(6) 0.0176(7) 0.0250(8) 0.0063(6) 0.0058(6) 0.0011(5)
C20 0.0219(9) 0.0224(10) 0.0274(12) 0.0094(9) 0.0040(8) 0.0056(8)

loop_
_atom_type_symbol
_atom_type_description
_atom_type_scat_dispersion_real
_atom_type_scat_dispersion_imag
_atom_type_scat_source
C C 0.0033 0.0016 'International Tables Vol C Tables 4.2.6.8 and 6.1.1.4'
H H 0.0000 0.0000 'International Tables Vol C Tables 4.2.6.8 and 6.1.1.4'
O O 0.0106 0.0060 'International Tables Vol C Tables 4.2.6.8 and 6.1.1.4'
P P 0.1023 0.0942 'International Tables Vol C Tables 4.2.6.8 and 6.1.1.4'
S S 0.1246 0.1234 'International Tables Vol C Tables 4.2.6.8 and 6.1.1.4'
Pt Pt -1.7033 8.3905 'International Tables Vol C Tables 4.2.6.8 and 6.1.1.4'

loop_
_geom_angle_atom_site_label_1
_geom_angle_atom_site_label_2
_geom_angle_atom_site_label_3
_geom_angle
C5 Pt1 P1 89.90(6)
C5 Pt1 S1 92.55(6)
P1 Pt1 S1 174.36(2)
C5 Pt1 P2 174.63(6)
P1 Pt1 P2 86.54(2)
S1 Pt1 P2 91.35(2)
C6 P1 C11 104.09(11)
C6 P1 C8 105.16(11)
C11 P1 C8 104.18(11)
C6 P1 Pt1 109.96(7)
C11 P1 Pt1 116.22(7)
C8 P1 Pt1 116.03(8)
C7 P2 C17 104.94(11)
C7 P2 C14 103.41(11)
C17 P2 C14 104.67(12)
C7 P2 Pt1 108.36(7)
C17 P2 Pt1 116.76(8)
C14 P2 Pt1 117.26(9)
C2 S1 Pt1 112.87(7)
C3 C2 S1 126.82(17)
C3 C2 H2 116.6
S1 C2 H2 116.6
C2 C3 O1 123.00(18)
C2 C3 C4 127.7(2)
O1 C3 C4 109.29(17)
C5 C4 C3 129.03(19)
C5 C4 H4 115.5
C3 C4 H4 115.5
C4 C5 Pt1 130.80(15)
C4 C5 H5 114.6
Pt1 C5 H5 114.6
C7 C6 P1 112.26(15)
C7 C6 H6A 109.2
P1 C6 H6A 109.2
C7 C6 H6B 109.2
P1 C6 H6B 109.2
H6A C6 H6B 107.9
C6 C7 P2 112.58(15)
C6 C7 H7A 109.1
P2 C7 H7A 109.1
C6 C7 H7B 109.1
P2 C7 H7B 109.1
H7A C7 H7B 107.8
C9 C8 C10 111.8(2)
C9 C8 P1 110.31(17)
C10 C8 P1 114.17(17)
C9 C8 H8 106.7
C10 C8 H8 106.7
P1 C8 H8 106.7
C8 C9 H9A 109.5
C8 C9 H9B 109.5
H9A C9 H9B 109.5
C8 C9 H9C 109.5
H9A C9 H9C 109.5
H9B C9 H9C 109.5
C8 C10 H10A 109.5
C8 C10 H10B 109.5
H10A C10 H10B 109.5
C8 C10 H10C 109.5
H10A C10 H10C 109.5
H10B C10 H10C 109.5
C12 C11 C13 109.9(2)
C12 C11 P1 110.98(16)
C13 C11 P1 112.15(17)
C12 C11 H11 107.9
C13 C11 H11 107.9
P1 C11 H11 107.9
C11 C12 H12A 109.5
C11 C12 H12B 109.5
H12A C12 H12B 109.5
C11 C12 H12C 109.5
H12A C12 H12C 109.5
H12B C12 H12C 109.5
C11 C13 H13A 109.5
C11 C13 H13B 109.5
H13A C13 H13B 109.5
C11 C13 H13C 109.5
H13A C13 H13C 109.5
H13B C13 H13C 109.5
C15 C14 C16 110.5(2)
C15 C14 P2 110.69(18)
C16 C14 P2 111.61(18)
C15 C14 H14 108.0
C16 C14 H14 108.0
P2 C14 H14 108.0
C14 C15 H15A 109.5
C14 C15 H15B 109.5
H15A C15 H15B 109.5
C14 C15 H15C 109.5
H15A C15 H15C 109.5
H15B C15 H15C 109.5
C14 C16 H16A 109.5
C14 C16 H16B 109.5
H16A C16 H16B 109.5
C14 C16 H16C 109.5
H16A C16 H16C 109.5
H16B C16 H16C 109.5
C18 C17 C19 110.8(2)
C18 C17 P2 110.31(16)
C19 C17 P2 114.12(19)
C18 C17 H17 107.1
C19 C17 H17 107.1
P2 C17 H17 107.1
C17 C18 H18A 109.5
C17 C18 H18B 109.5
H18A C18 H18B 109.5
C17 C18 H18C 109.5
H18A C18 H18C 109.5
H18B C18 H18C 109.5
C17 C19 H19A 109.5
C17 C19 H19B 109.5
H19A C19 H19B 109.5
C17 C19 H19C 109.5
H19A C19 H19C 109.5
H19B C19 H19C 109.5
C3 O1 C20 118.70(16)
O1 C20 H20A 109.5
O1 C20 H20B 109.5
H20A C20 H20B 109.5
O1 C20 H20C 109.5
H20A C20 H20C 109.5
H20B C20 H20C 109.5

loop_
_geom_bond_atom_site_label_1
_geom_bond_atom_site_label_2
_geom_bond_distance
Pt1 C5 2.041(2)
Pt1 P1 2.2469(6)
Pt1 S1 2.2972(6)
Pt1 P2 2.3007(6)
P1 C6 1.841(2)
P1 C11 1.845(2)
P1 C8 1.846(2)
P2 C7 1.840(2)
P2 C17 1.845(2)
P2 C14 1.847(2)
S1 C2 1.735(2)
C2 C3 1.349(3)
C2 H2 0.9500
C3 O1 1.395(3)
C3 C4 1.433(3)
C4 C5 1.328(3)
C4 H4 0.9500
C5 H5 0.9500
C6 C7 1.531(3)
C6 H6A 0.9900
C6 H6B 0.9900
C7 H7A 0.9900
C7 H7B 0.9900
C8 C9 1.526(4)
C8 C10 1.530(3)
C8 H8 1.0000
C9 H9A 0.9800
C9 H9B 0.9800
C9 H9C 0.9800
C10 H10A 0.9800
C10 H10B 0.9800
C10 H10C 0.9800
C11 C12 1.531(3)
C11 C13 1.535(3)
C11 H11 1.0000
C12 H12A 0.9800
C12 H12B 0.9800
C12 H12C 0.9800
C13 H13A 0.9800
C13 H13B 0.9800
C13 H13C 0.9800
C14 C15 1.527(4)
C14 C16 1.528(4)
C14 H14 1.0000
C15 H15A 0.9800
C15 H15B 0.9800
C15 H15C 0.9800
C16 H16A 0.9800
C16 H16B 0.9800
C16 H16C 0.9800
C17 C18 1.528(4)
C17 C19 1.536(3)
C17 H17 1.0000
C18 H18A 0.9800
C18 H18B 0.9800
C18 H18C 0.9800
C19 H19A 0.9800
C19 H19B 0.9800
C19 H19C 0.9800
O1 C20 1.409(3)
C20 H20A 0.9800
C20 H20B 0.9800
C20 H20C 0.9800

loop_
_geom_torsion_atom_site_label_1
_geom_torsion_atom_site_label_2
_geom_torsion_atom_site_label_3
_geom_torsion_atom_site_label_4
_geom_torsion
C5 Pt1 P1 C6 167.61(10)
S1 Pt1 P1 C6 -76.6(2)
P2 Pt1 P1 C6 -8.36(9)
C5 Pt1 P1 C11 -74.52(10)
S1 Pt1 P1 C11 41.3(2)
P2 Pt1 P1 C11 109.51(9)
C5 Pt1 P1 C8 48.47(11)
S1 Pt1 P1 C8 164.2(2)
P2 Pt1 P1 C8 -127.50(9)
C5 Pt1 P2 C7 -57.3(6)
P1 Pt1 P2 C7 -8.70(9)
S1 Pt1 P2 C7 166.06(9)
C5 Pt1 P2 C17 -175.5(6)
P1 Pt1 P2 C17 -126.84(9)
S1 Pt1 P2 C17 47.91(9)
C5 Pt1 P2 C14 59.2(6)
P1 Pt1 P2 C14 107.78(10)
S1 Pt1 P2 C14 -77.46(10)
C5 Pt1 S1 C2 3.34(10)
P1 Pt1 S1 C2 -112.3(2)
P2 Pt1 S1 C2 179.66(8)
Pt1 S1 C2 C3 -1.3(2)
S1 C2 C3 O1 178.68(16)
S1 C2 C3 C4 -3.4(4)
C2 C3 C4 C5 5.4(4)
O1 C3 C4 C5 -176.5(2)
C3 C4 C5 Pt1 -1.3(3)
P1 Pt1 C5 C4 172.3(2)
S1 Pt1 C5 C4 -2.6(2)
P2 Pt1 C5 C4 -139.2(5)
C11 P1 C6 C7 -97.20(18)
C8 P1 C6 C7 153.55(17)
Pt1 P1 C6 C7 27.96(19)
P1 C6 C7 P2 -36.0(2)
C17 P2 C7 C6 153.58(17)
C14 P2 C7 C6 -96.96(18)
Pt1 P2 C7 C6 28.16(19)
C6 P1 C8 C9 -71.45(19)
C11 P1 C8 C9 179.37(18)
Pt1 P1 C8 C9 50.27(19)
C6 P1 C8 C10 55.4(2)
C11 P1 C8 C10 -53.8(2)
Pt1 P1 C8 C10 177.09(16)
C6 P1 C11 C12 65.42(18)
C8 P1 C11 C12 175.39(16)
Pt1 P1 C11 C12 -55.64(18)
C6 P1 C11 C13 -171.24(17)
C8 P1 C11 C13 -61.27(19)
Pt1 P1 C11 C13 67.70(18)
C7 P2 C14 C15 66.0(2)
C17 P2 C14 C15 175.65(19)
Pt1 P2 C14 C15 -53.2(2)
C7 P2 C14 C16 -170.49(19)
C17 P2 C14 C16 -60.8(2)
Pt1 P2 C14 C16 70.4(2)
C7 P2 C17 C18 -67.84(19)
C14 P2 C17 C18 -176.39(17)
Pt1 P2 C17 C18 52.14(19)
C7 P2 C17 C19 57.6(2)
C14 P2 C17 C19 -50.9(2)
Pt1 P2 C17 C19 177.63(15)
C2 C3 O1 C20 4.3(3)
C4 C3 O1 C20 -173.95(19)
